data_1565428
loop_
_publ_author_name
'Cao, Hou-Ji'
'Wei, Xing'
'Sun, Fangxiang'
'Zhang, Xiaolei'
'Lu, Changsheng'
'Yan, Hong'

_publ_section_title
;
 Metal-catalyzed B--H acylmethylation of pyridylcarboranes: access to
 carborane-fused indoliziniums and quinoliziniums
;
_journal_name_full 'Chemical Science'
_journal_paper_doi 10.1039/D1SC05296A
_journal_year 2021
_chemical_formula_moiety 'C16 H23 B10 N O'
_chemical_formula_sum 'C16 H23 B10 N O'
_chemical_formula_weight 353.45
_space_group_crystal_system monoclinic
_space_group_IT_number 14
_space_group_name_Hall '-P 2yn'
_space_group_name_H-M_alt 'P 1 21/n 1'
_atom_sites_solution_hydrogens mixed
_atom_sites_solution_primary direct
_audit_creation_date 2020-05-16
_audit_creation_method
;
Olex2 1.2
(compiled 2015.01.26 svn.r3150 for OlexSys, GUI svn.r1)
;
_audit_update_record
;
2020-05-16 deposited with the CCDC.	2021-11-19 downloaded from the CCDC.
;
_cell_angle_alpha 90
_cell_angle_beta 102.788(3)
_cell_angle_gamma 90
_cell_formula_units_Z 4
_cell_length_a 10.075(2)
_cell_length_b 10.417(2)
_cell_length_c 19.182(4)
_cell_measurement_reflns_used 3832
_cell_measurement_temperature 293(2)
_cell_measurement_theta_max 27.48
_cell_measurement_theta_min 2.24
_cell_volume 1963.2(7)
_computing_cell_refinement 'SAINT v8.34A (Bruker, 2013)'
_computing_data_reduction 'SAINT v8.34A (Bruker, 2013)'
_computing_molecular_graphics 'Olex2 (Dolomanov et al., 2009)'
_computing_publication_material 'Olex2 (Dolomanov et al., 2009)'
_computing_structure_refinement 'ShelXL (Sheldrick, 2008)'
_computing_structure_solution 'ShelXT (Sheldrick, 2015)'
_diffrn_ambient_temperature 293(2)
_diffrn_detector 'Bruker APEX2 area detector'
_diffrn_detector_area_resol_mean 7.9
_diffrn_detector_type 'CCD area detector'
_diffrn_measured_fraction_theta_full 0.997
_diffrn_measured_fraction_theta_max 0.987
_diffrn_measurement_device 'three-circle diffractometer'
_diffrn_measurement_device_type 'Bruker SMART APEX2 area detector'
_diffrn_measurement_method '\w and \f scans'
_diffrn_radiation_monochromator 'mirror optics'
_diffrn_radiation_probe x-ray
_diffrn_radiation_type MoK\a
_diffrn_radiation_wavelength 0.71073
_diffrn_reflns_av_R_equivalents 0.0441
_diffrn_reflns_av_unetI/netI 0.0441
_diffrn_reflns_Laue_measured_fraction_full 0.997
_diffrn_reflns_Laue_measured_fraction_max 0.987
_diffrn_reflns_limit_h_max 14
_diffrn_reflns_limit_h_min -13
_diffrn_reflns_limit_k_max 13
_diffrn_reflns_limit_k_min -14
_diffrn_reflns_limit_l_max 26
_diffrn_reflns_limit_l_min -25
_diffrn_reflns_number 20626
_diffrn_reflns_point_group_measured_fraction_full 0.997
_diffrn_reflns_point_group_measured_fraction_max 0.987
_diffrn_reflns_theta_full 25.242
_diffrn_reflns_theta_max 29.880
_diffrn_reflns_theta_min 2.117
_diffrn_source 'microfocus sealed X-ray tube'
_diffrn_source_type 'Incoatec I\ms'
_diffrn_standards_number 0
_exptl_absorpt_coefficient_mu 0.064
_exptl_absorpt_correction_T_max 0.7459
_exptl_absorpt_correction_T_min 0.6409
_exptl_absorpt_correction_type multi-scan
_exptl_absorpt_process_details
;
SADABS-2014/5 (Bruker,2014/5) was used for absorption correction.
wR2(int) was 0.0951 before and 0.0552 after correction.
The Ratio of minimum to maximum transmission is 0.8592.
The \l/2 correction factor is 0.00150.
;
_exptl_crystal_colour colourless
_exptl_crystal_colour_primary colourless
_exptl_crystal_density_diffrn 1.196
_exptl_crystal_description block
_exptl_crystal_F_000 736
_exptl_crystal_size_max 0.14
_exptl_crystal_size_mid 0.13
_exptl_crystal_size_min 0.11
_refine_diff_density_max 0.246
_refine_diff_density_min -0.235
_refine_diff_density_rms 0.045
_refine_ls_extinction_method none
_refine_ls_goodness_of_fit_ref 1.032
_refine_ls_hydrogen_treatment constr
_refine_ls_matrix_type full
_refine_ls_number_parameters 254
_refine_ls_number_reflns 5592
_refine_ls_number_restraints 0
_refine_ls_restrained_S_all 1.032
_refine_ls_R_factor_all 0.0741
_refine_ls_R_factor_gt 0.0519
_refine_ls_shift/su_max 0.000
_refine_ls_shift/su_mean 0.000
_refine_ls_structure_factor_coef Fsqd
_refine_ls_weighting_details 'w=1/[\s^2^(Fo^2^)+(0.0823P)^2^+0.2797P] where P=(Fo^2^+2Fc^2^)/3'
_refine_ls_weighting_scheme calc
_refine_ls_wR_factor_gt 0.1427
_refine_ls_wR_factor_ref 0.1585
_reflns_Friedel_coverage 0.000
_reflns_number_gt 4073
_reflns_number_total 5592
_reflns_threshold_expression 'I > 2\s(I)'
_cod_data_source_file d1sc05296a2.cif
_cod_data_source_block 3aa
_cod_database_code 1565428
_shelx_space_group_comment
;
The symmetry employed for this shelxl refinement is uniquely defined
by the following loop, which should always be used as a source of
symmetry information in preference to the above space-group names.
They are only intended as comments.
;
_olex2_refinement_description
;
1. Fixed Uiso
 At 1.2 times of:
  All B(H) groups, All C(H) groups, All C(H,H) groups
 At 1.5 times of:
  All C(H,H,H) groups
2.a Riding coordinates:
 B5(H5A), B3(H3), B6(H6A), B7(H7A), B10(H10), B11(H11), B9(H9), B8(H8A),
 B12(H12A)
2.b Secondary CH2 refined with riding coordinates:
 C9(H9A,H9B)
2.c Aromatic/amide H refined with riding coordinates:
 C5(H5), C6(H6), C16(H16), C7(H7), C12(H12), C8(H8), C15(H15), C14(H14),
 C13(H13)
2.d Idealised Me refined as rotating group:
 C3(H3A,H3B,H3C)
;
_shelx_shelxl_version_number 2014/7
_olex2_submission_special_instructions 'No special instructions were received'

loop_
_space_group_symop_operation_xyz
'x, y, z'
'-x+1/2, y+1/2, -z+1/2'
'-x, -y, -z'
'x-1/2, -y-1/2, z-1/2'

loop_
_atom_site_label
_atom_site_type_symbol
_atom_site_fract_x
_atom_site_fract_y
_atom_site_fract_z
_atom_site_U_iso_or_equiv
_atom_site_adp_type
_atom_site_occupancy
_atom_site_site_symmetry_order
_atom_site_calc_flag
_atom_site_refinement_flags_posn
_atom_site_refinement_flags_adp
_atom_site_refinement_flags_occupancy
_atom_site_disorder_assembly
_atom_site_disorder_group
O1 O 0.32744(12) 0.21099(10) 0.47283(6) 0.0448(3) Uani 1 1 d . . . . .
N1 N 0.80950(12) 0.32977(12) 0.67001(7) 0.0374(3) Uani 1 1 d . . . . .
C1 C 0.57991(12) 0.38846(11) 0.67496(6) 0.0232(2) Uani 1 1 d . . . . .
C4 C 0.70855(12) 0.41425(12) 0.64920(7) 0.0254(3) Uani 1 1 d . . . . .
C2 C 0.58198(13) 0.40494(13) 0.76252(7) 0.0281(3) Uani 1 1 d . . . . .
C10 C 0.38180(14) 0.14310(13) 0.52266(7) 0.0288(3) Uani 1 1 d . . . . .
C5 C 0.71656(14) 0.51671(13) 0.60498(8) 0.0324(3) Uani 1 1 d . . . . .
H5 H 0.6438 0.5731 0.5915 0.039 Uiso 1 1 calc R . . . .
C11 C 0.32033(14) 0.01662(12) 0.53410(7) 0.0288(3) Uani 1 1 d . . . . .
C6 C 0.83567(15) 0.53391(15) 0.58104(8) 0.0386(3) Uani 1 1 d . . . . .
H6 H 0.8439 0.6017 0.5508 0.046 Uiso 1 1 calc R . . . .
C9 C 0.50890(14) 0.18798(14) 0.57352(7) 0.0327(3) Uani 1 1 d . . . . .
H9A H 0.5612 0.2418 0.5482 0.039 Uiso 1 1 calc R . . . .
H9B H 0.5644 0.1144 0.5924 0.039 Uiso 1 1 calc R . . . .
C16 C 0.38741(17) -0.07415(14) 0.58208(8) 0.0403(4) Uani 1 1 d . . . . .
H16 H 0.4727 -0.0554 0.6104 0.048 Uiso 1 1 calc R . . . .
C7 C 0.94065(15) 0.44966(16) 0.60265(9) 0.0420(4) Uani 1 1 d . . . . .
H7 H 1.0220 0.4597 0.5879 0.050 Uiso 1 1 calc R . . . .
C12 C 0.19198(16) -0.01274(16) 0.49356(9) 0.0422(4) Uani 1 1 d . . . . .
H12 H 0.1448 0.0473 0.4616 0.051 Uiso 1 1 calc R . . . .
C3 C 0.71517(16) 0.44424(17) 0.81177(8) 0.0412(4) Uani 1 1 d . . . . .
H3A H 0.7087 0.5314 0.8269 0.062 Uiso 1 1 calc GR . . . .
H3B H 0.7875 0.4371 0.7868 0.062 Uiso 1 1 calc GR . . . .
H3C H 0.7336 0.3890 0.8528 0.062 Uiso 1 1 calc GR . . . .
C8 C 0.92364(15) 0.34939(17) 0.64676(9) 0.0451(4) Uani 1 1 d . . . . .
H8 H 0.9954 0.2923 0.6611 0.054 Uiso 1 1 calc R . . . .
C15 C 0.3285(2) -0.19246(16) 0.58813(10) 0.0553(5) Uani 1 1 d . . . . .
H15 H 0.3747 -0.2531 0.6201 0.066 Uiso 1 1 calc R . . . .
C14 C 0.2029(2) -0.22035(18) 0.54730(11) 0.0606(5) Uani 1 1 d . . . . .
H14 H 0.1640 -0.3003 0.5513 0.073 Uiso 1 1 calc R . . . .
C13 C 0.1337(2) -0.1314(2) 0.50059(11) 0.0592(5) Uani 1 1 d . . . . .
H13 H 0.0475 -0.1505 0.4735 0.071 Uiso 1 1 calc R . . . .
B4 B 0.47169(14) 0.26730(14) 0.63793(8) 0.0248(3) Uani 1 1 d . . . . .
B5 B 0.42525(14) 0.43319(14) 0.62442(8) 0.0254(3) Uani 1 1 d . . . . .
H5A H 0.4232 0.4753 0.5730 0.030 Uiso 1 1 d R . . . .
B3 B 0.57370(15) 0.25328(14) 0.72647(8) 0.0272(3) Uani 1 1 d . . . . .
H3 H 0.6630 0.1960 0.7402 0.033 Uiso 1 1 d R . . . .
B6 B 0.50007(15) 0.51890(14) 0.70325(8) 0.0279(3) Uani 1 1 d . . . . .
H6A H 0.5454 0.6217 0.7029 0.033 Uiso 1 1 d R . . . .
B7 B 0.47437(17) 0.29772(15) 0.78778(8) 0.0323(3) Uani 1 1 d . . . . .
H7A H 0.5046 0.2590 0.8420 0.039 Uiso 1 1 d R . . . .
B10 B 0.32614(15) 0.47770(15) 0.68626(9) 0.0306(3) Uani 1 1 d . . . . .
H10 H 0.2469 0.5484 0.6737 0.037 Uiso 1 1 d R . . . .
B11 B 0.42859(16) 0.46132(16) 0.77364(8) 0.0326(3) Uani 1 1 d . . . . .
H11 H 0.4336 0.5244 0.8174 0.039 Uiso 1 1 d R . . . .
B9 B 0.30821(15) 0.32175(15) 0.64634(8) 0.0287(3) Uani 1 1 d . . . . .
H9 H 0.2185 0.2965 0.6076 0.034 Uiso 1 1 d R . . . .
B8 B 0.40062(16) 0.21019(15) 0.70948(8) 0.0309(3) Uani 1 1 d . . . . .
H8A H 0.3729 0.1118 0.7081 0.037 Uiso 1 1 d R . . . .
B12 B 0.30947(16) 0.33955(16) 0.73857(9) 0.0325(3) Uani 1 1 d . . . . .
H12A H 0.2193 0.3228 0.7597 0.039 Uiso 1 1 d R . . . .

loop_
_atom_site_aniso_label
_atom_site_aniso_U_11
_atom_site_aniso_U_22
_atom_site_aniso_U_33
_atom_site_aniso_U_23
_atom_site_aniso_U_13
_atom_site_aniso_U_12
O1 0.0624(8) 0.0335(6) 0.0331(6) 0.0045(4) -0.0011(5) 0.0013(5)
N1 0.0250(6) 0.0425(7) 0.0443(7) 0.0099(6) 0.0071(5) 0.0061(5)
C1 0.0230(6) 0.0239(6) 0.0214(6) 0.0009(4) 0.0022(4) 0.0012(4)
C4 0.0217(6) 0.0277(6) 0.0258(6) -0.0007(5) 0.0028(5) -0.0014(5)
C2 0.0311(6) 0.0308(7) 0.0212(6) -0.0003(5) 0.0033(5) 0.0011(5)
C10 0.0346(7) 0.0283(6) 0.0239(6) -0.0045(5) 0.0071(5) 0.0032(5)
C5 0.0284(7) 0.0337(7) 0.0352(7) 0.0058(5) 0.0076(6) 0.0020(5)
C11 0.0345(7) 0.0285(6) 0.0244(6) -0.0037(5) 0.0089(5) 0.0022(5)
C6 0.0356(7) 0.0389(8) 0.0433(8) 0.0055(6) 0.0132(6) -0.0061(6)
C9 0.0287(6) 0.0372(7) 0.0338(7) -0.0100(6) 0.0104(5) -0.0023(5)
C16 0.0531(9) 0.0344(8) 0.0330(8) 0.0008(6) 0.0089(7) 0.0075(7)
C7 0.0258(7) 0.0495(9) 0.0526(9) -0.0003(7) 0.0129(6) -0.0050(6)
C12 0.0385(8) 0.0468(9) 0.0408(8) -0.0048(7) 0.0078(7) -0.0036(7)
C3 0.0392(8) 0.0523(9) 0.0275(7) -0.0020(6) -0.0023(6) -0.0058(7)
C8 0.0236(7) 0.0533(10) 0.0587(10) 0.0109(8) 0.0096(7) 0.0071(6)
C15 0.0896(15) 0.0346(9) 0.0470(10) 0.0079(7) 0.0269(10) 0.0061(9)
C14 0.0869(15) 0.0426(10) 0.0633(12) -0.0042(9) 0.0399(12) -0.0179(10)
C13 0.0538(11) 0.0645(12) 0.0623(12) -0.0165(10) 0.0195(9) -0.0228(9)
B4 0.0227(6) 0.0265(7) 0.0255(7) -0.0020(5) 0.0055(5) -0.0015(5)
B5 0.0212(6) 0.0288(7) 0.0251(7) 0.0014(5) 0.0030(5) 0.0033(5)
B3 0.0289(7) 0.0259(7) 0.0270(7) 0.0039(5) 0.0068(6) 0.0030(5)
B6 0.0299(7) 0.0254(7) 0.0278(7) -0.0019(5) 0.0050(6) 0.0036(5)
B7 0.0370(8) 0.0342(8) 0.0273(7) 0.0039(6) 0.0103(6) 0.0012(6)
B10 0.0273(7) 0.0327(8) 0.0330(8) -0.0018(6) 0.0091(6) 0.0054(6)
B11 0.0362(8) 0.0355(8) 0.0279(7) -0.0051(6) 0.0114(6) 0.0015(6)
B9 0.0219(6) 0.0344(8) 0.0305(7) -0.0042(6) 0.0073(5) -0.0014(5)
B8 0.0322(8) 0.0287(7) 0.0347(8) -0.0007(6) 0.0138(6) -0.0024(6)
B12 0.0322(8) 0.0366(8) 0.0320(8) -0.0026(6) 0.0142(6) 0.0005(6)

loop_
_atom_type_symbol
_atom_type_description
_atom_type_scat_dispersion_real
_atom_type_scat_dispersion_imag
_atom_type_scat_source
C C 0.0033 0.0016 'International Tables Vol C Tables 4.2.6.8 and 6.1.1.4'
H H 0.0000 0.0000 'International Tables Vol C Tables 4.2.6.8 and 6.1.1.4'
B B 0.0013 0.0007 'International Tables Vol C Tables 4.2.6.8 and 6.1.1.4'
N N 0.0061 0.0033 'International Tables Vol C Tables 4.2.6.8 and 6.1.1.4'
O O 0.0106 0.0060 'International Tables Vol C Tables 4.2.6.8 and 6.1.1.4'

loop_
_geom_angle_atom_site_label_1
_geom_angle_atom_site_label_2
_geom_angle_atom_site_label_3
_geom_angle
_geom_angle_site_symmetry_1
_geom_angle_site_symmetry_3
_geom_angle_publ_flag
C4 N1 C8 116.93(13) . . ?
C4 C1 C2 119.10(10) . . ?
C4 C1 B4 120.55(10) . . ?
C4 C1 B5 120.47(10) . . ?
C4 C1 B3 118.30(10) . . ?
C4 C1 B6 117.14(10) . . ?
C2 C1 B4 110.76(9) . . ?
C2 C1 B5 110.29(9) . . ?
C2 C1 B3 60.47(8) . . ?
C2 C1 B6 60.66(8) . . ?
B4 C1 B3 62.45(8) . . ?
B4 C1 B6 114.30(10) . . ?
B5 C1 B4 63.21(8) . . ?
B5 C1 B3 113.75(10) . . ?
B5 C1 B6 62.20(8) . . ?
B6 C1 B3 112.52(10) . . ?
N1 C4 C1 115.87(11) . . ?
N1 C4 C5 123.34(12) . . ?
C5 C4 C1 120.74(11) . . ?
C1 C2 B3 61.07(8) . . ?
C1 C2 B6 60.90(8) . . ?
C1 C2 B7 110.45(10) . . ?
C1 C2 B11 110.33(10) . . ?
C3 C2 C1 117.56(11) . . ?
C3 C2 B3 117.13(11) . . ?
C3 C2 B6 116.98(12) . . ?
C3 C2 B7 122.14(11) . . ?
C3 C2 B11 121.95(11) . . ?
B3 C2 B6 113.22(10) . . ?
B7 C2 B3 62.20(8) . . ?
B7 C2 B6 113.47(11) . . ?
B7 C2 B11 62.56(9) . . ?
B11 C2 B3 113.64(10) . . ?
B11 C2 B6 62.07(9) . . ?
O1 C10 C11 119.94(13) . . ?
O1 C10 C9 119.98(13) . . ?
C11 C10 C9 120.07(12) . . ?
C4 C5 H5 120.8 . . ?
C4 C5 C6 118.47(13) . . ?
C6 C5 H5 120.8 . . ?
C16 C11 C10 122.85(13) . . ?
C16 C11 C12 118.59(14) . . ?
C12 C11 C10 118.54(13) . . ?
C5 C6 H6 120.5 . . ?
C7 C6 C5 118.99(14) . . ?
C7 C6 H6 120.5 . . ?
C10 C9 H9A 109.5 . . ?
C10 C9 H9B 109.5 . . ?
C10 C9 B4 110.53(11) . . ?
H9A C9 H9B 108.1 . . ?
B4 C9 H9A 109.5 . . ?
B4 C9 H9B 109.5 . . ?
C11 C16 H16 119.7 . . ?
C15 C16 C11 120.53(16) . . ?
C15 C16 H16 119.7 . . ?
C6 C7 H7 120.7 . . ?
C6 C7 C8 118.67(13) . . ?
C8 C7 H7 120.7 . . ?
C11 C12 H12 119.9 . . ?
C11 C12 C13 120.24(17) . . ?
C13 C12 H12 119.9 . . ?
C2 C3 H3A 109.5 . . ?
C2 C3 H3B 109.5 . . ?
C2 C3 H3C 109.5 . . ?
H3A C3 H3B 109.5 . . ?
H3A C3 H3C 109.5 . . ?
H3B C3 H3C 109.5 . . ?
N1 C8 C7 123.58(14) . . ?
N1 C8 H8 118.2 . . ?
C7 C8 H8 118.2 . . ?
C16 C15 H15 119.9 . . ?
C14 C15 C16 120.13(17) . . ?
C14 C15 H15 119.9 . . ?
C15 C14 H14 119.8 . . ?
C15 C14 C13 120.34(17) . . ?
C13 C14 H14 119.8 . . ?
C12 C13 H13 119.9 . . ?
C14 C13 C12 120.15(18) . . ?
C14 C13 H13 119.9 . . ?
C1 B4 B5 58.18(7) . . ?
C1 B4 B3 59.15(8) . . ?
C1 B4 B9 104.10(10) . . ?
C1 B4 B8 104.66(10) . . ?
C9 B4 C1 117.65(10) . . ?
C9 B4 B5 118.99(11) . . ?
C9 B4 B3 120.58(11) . . ?
C9 B4 B9 127.87(11) . . ?
C9 B4 B8 128.66(11) . . ?
B3 B4 B5 107.03(10) . . ?
B9 B4 B5 59.33(8) . . ?
B9 B4 B3 106.78(10) . . ?
B9 B4 B8 60.03(8) . . ?
B8 B4 B5 107.21(10) . . ?
B8 B4 B3 59.06(8) . . ?
C1 B5 B4 58.61(7) . . ?
C1 B5 H5A 117.5 . . ?
C1 B5 B6 59.42(8) . . ?
C1 B5 B10 105.65(10) . . ?
C1 B5 B9 104.96(10) . . ?
B4 B5 H5A 118.5 . . ?
B6 B5 B4 108.28(10) . . ?
B6 B5 H5A 119.6 . . ?
B10 B5 B4 108.83(10) . . ?
B10 B5 H5A 127.4 . . ?
B10 B5 B6 59.61(9) . . ?
B9 B5 B4 60.01(8) . . ?
B9 B5 H5A 127.4 . . ?
B9 B5 B6 107.89(10) . . ?
B9 B5 B10 60.61(8) . . ?
C1 B3 B4 58.40(7) . . ?
C1 B3 H3 117.6 . . ?
C1 B3 B7 105.34(10) . . ?
C1 B3 B8 105.16(10) . . ?
C2 B3 C1 58.46(7) . . ?
C2 B3 B4 105.89(10) . . ?
C2 B3 H3 116.9 . . ?
C2 B3 B7 58.37(8) . . ?
C2 B3 B8 105.47(10) . . ?
B4 B3 H3 124.0 . . ?
B7 B3 B4 108.67(10) . . ?
B7 B3 H3 123.7 . . ?
B8 B3 B4 60.44(8) . . ?
B8 B3 H3 130.7 . . ?
B8 B3 B7 60.39(9) . . ?
C1 B6 B5 58.38(8) . . ?
C1 B6 H6A 120.8 . . ?
C1 B6 B10 105.28(10) . . ?
C1 B6 B11 105.64(10) . . ?
C2 B6 C1 58.44(7) . . ?
C2 B6 B5 105.48(10) . . ?
C2 B6 H6A 120.4 . . ?
C2 B6 B10 105.40(11) . . ?
C2 B6 B11 58.62(8) . . ?
B5 B6 H6A 123.5 . . ?
B10 B6 B5 60.16(8) . . ?
B10 B6 H6A 126.7 . . ?
B10 B6 B11 60.19(9) . . ?
B11 B6 B5 108.17(11) . . ?
B11 B6 H6A 122.8 . . ?
C2 B7 B3 59.43(8) . . ?
C2 B7 H7A 116.9 . . ?
C2 B7 B11 59.00(8) . . ?
C2 B7 B8 105.69(10) . . ?
C2 B7 B12 105.55(11) . . ?
B3 B7 H7A 117.2 . . ?
B3 B7 B11 108.49(11) . . ?
B3 B7 B8 59.63(9) . . ?
B3 B7 B12 108.18(11) . . ?
B11 B7 H7A 120.6 . . ?
B11 B7 B8 108.60(11) . . ?
B11 B7 B12 60.03(9) . . ?
B8 B7 H7A 126.3 . . ?
B8 B7 B12 60.54(9) . . ?
B12 B7 H7A 128.8 . . ?
B5 B10 H10 122.1 . . ?
B5 B10 B9 59.63(8) . . ?
B5 B10 B12 107.61(10) . . ?
B6 B10 B5 60.23(8) . . ?
B6 B10 H10 122.3 . . ?
B6 B10 B11 60.09(9) . . ?
B6 B10 B9 107.60(10) . . ?
B6 B10 B12 107.81(11) . . ?
B11 B10 B5 108.14(10) . . ?
B11 B10 H10 121.8 . . ?
B11 B10 B9 107.47(11) . . ?
B11 B10 B12 59.84(9) . . ?
B9 B10 H10 121.9 . . ?
B12 B10 H10 121.4 . . ?
B12 B10 B9 59.64(9) . . ?
C2 B11 B6 59.31(8) . . ?
C2 B11 B7 58.44(9) . . ?
C2 B11 B10 105.57(10) . . ?
C2 B11 H11 115.2 . . ?
C2 B11 B12 105.15(11) . . ?
B6 B11 B7 107.87(10) . . ?
B6 B11 B10 59.71(9) . . ?
B6 B11 H11 116.0 . . ?
B6 B11 B12 107.97(11) . . ?
B7 B11 B10 108.37(11) . . ?
B7 B11 H11 120.8 . . ?
B7 B11 B12 60.07(9) . . ?
B10 B11 H11 127.3 . . ?
B10 B11 B12 60.41(9) . . ?
B12 B11 H11 130.9 . . ?
B4 B9 B10 108.67(10) . . ?
B4 B9 H9 121.0 . . ?
B4 B9 B8 60.04(8) . . ?
B5 B9 B4 60.65(8) . . ?
B5 B9 B10 59.76(8) . . ?
B5 B9 H9 120.1 . . ?
B5 B9 B8 108.26(10) . . ?
B5 B9 B12 108.05(10) . . ?
B10 B9 H9 120.8 . . ?
B8 B9 B10 108.24(11) . . ?
B8 B9 H9 123.1 . . ?
B12 B9 B4 108.68(11) . . ?
B12 B9 B10 60.05(9) . . ?
B12 B9 H9 122.5 . . ?
B12 B9 B8 60.29(9) . . ?
B4 B8 H8A 116.9 . . ?
B4 B8 B12 108.05(11) . . ?
B3 B8 B4 60.51(8) . . ?
B3 B8 B7 59.98(9) . . ?
B3 B8 B9 107.84(10) . . ?
B3 B8 H8A 119.7 . . ?
B3 B8 B12 107.83(11) . . ?
B7 B8 B4 108.40(11) . . ?
B7 B8 B9 107.33(11) . . ?
B7 B8 H8A 125.1 . . ?
B7 B8 B12 59.74(9) . . ?
B9 B8 B4 59.93(8) . . ?
B9 B8 H8A 121.2 . . ?
B9 B8 B12 59.62(9) . . ?
B12 B8 H8A 125.8 . . ?
B7 B12 B10 107.69(11) . . ?
B7 B12 B9 107.69(10) . . ?
B7 B12 B8 59.72(9) . . ?
B7 B12 H12A 121.5 . . ?
B10 B12 B8 108.28(10) . . ?
B10 B12 H12A 122.0 . . ?
B11 B12 B7 59.89(9) . . ?
B11 B12 B10 59.75(9) . . ?
B11 B12 B9 107.92(11) . . ?
B11 B12 B8 107.84(11) . . ?
B11 B12 H12A 121.6 . . ?
B9 B12 B10 60.31(9) . . ?
B9 B12 B8 60.09(9) . . ?
B9 B12 H12A 122.2 . . ?
B8 B12 H12A 121.6 . . ?

loop_
_geom_bond_atom_site_label_1
_geom_bond_atom_site_label_2
_geom_bond_distance
_geom_bond_site_symmetry_2
_geom_bond_publ_flag
O1 C10 1.2174(17) . ?
N1 C4 1.3373(17) . ?
N1 C8 1.3381(19) . ?
C1 C4 1.5099(17) . ?
C1 C2 1.6838(17) . ?
C1 B4 1.7157(18) . ?
C1 B5 1.7078(18) . ?
C1 B3 1.7293(18) . ?
C1 B6 1.7266(19) . ?
C4 C5 1.3769(18) . ?
C2 C3 1.5164(19) . ?
C2 B3 1.719(2) . ?
C2 B6 1.723(2) . ?
C2 B7 1.700(2) . ?
C2 B11 1.710(2) . ?
C10 C11 1.4926(19) . ?
C10 C9 1.5023(19) . ?
C5 H5 0.9300 . ?
C5 C6 1.3881(19) . ?
C11 C16 1.387(2) . ?
C11 C12 1.388(2) . ?
C6 H6 0.9300 . ?
C6 C7 1.366(2) . ?
C9 H9A 0.9700 . ?
C9 H9B 0.9700 . ?
C9 B4 1.5984(19) . ?
C16 H16 0.9300 . ?
C16 C15 1.384(2) . ?
C7 H7 0.9300 . ?
C7 C8 1.379(2) . ?
C12 H12 0.9300 . ?
C12 C13 1.388(2) . ?
C3 H3A 0.9600 . ?
C3 H3B 0.9600 . ?
C3 H3C 0.9600 . ?
C8 H8 0.9300 . ?
C15 H15 0.9300 . ?
C15 C14 1.365(3) . ?
C14 H14 0.9300 . ?
C14 C13 1.367(3) . ?
C13 H13 0.9300 . ?
B4 B5 1.794(2) . ?
B4 B3 1.786(2) . ?
B4 B9 1.783(2) . ?
B4 B8 1.785(2) . ?
B5 H5A 1.0752 . ?
B5 B6 1.774(2) . ?
B5 B10 1.773(2) . ?
B5 B9 1.770(2) . ?
B3 H3 1.0634 . ?
B3 B7 1.766(2) . ?
B3 B8 1.760(2) . ?
B6 H6A 1.1642 . ?
B6 B10 1.763(2) . ?
B6 B11 1.770(2) . ?
B7 H7A 1.0941 . ?
B7 B11 1.771(2) . ?
B7 B8 1.773(2) . ?
B7 B12 1.774(2) . ?
B10 H10 1.0736 . ?
B10 B11 1.772(2) . ?
B10 B9 1.788(2) . ?
B10 B12 1.783(2) . ?
B11 H11 1.0577 . ?
B11 B12 1.773(2) . ?
B9 H9 1.0685 . ?
B9 B8 1.785(2) . ?
B9 B12 1.776(2) . ?
B8 H8A 1.0607 . ?
B8 B12 1.788(2) . ?
B12 H12A 1.0879 . ?

loop_
_geom_torsion_atom_site_label_1
_geom_torsion_atom_site_label_2
_geom_torsion_atom_site_label_3
_geom_torsion_atom_site_label_4
_geom_torsion
_geom_torsion_site_symmetry_1
_geom_torsion_site_symmetry_2
_geom_torsion_site_symmetry_3
_geom_torsion_site_symmetry_4
_geom_torsion_publ_flag
O1 C10 C11 C16 169.21(13) . . . . ?
O1 C10 C11 C12 -9.01(19) . . . . ?
O1 C10 C9 B4 89.26(16) . . . . ?
N1 C4 C5 C6 -0.4(2) . . . . ?
C1 C4 C5 C6 -178.06(13) . . . . ?
C1 C2 B3 B4 -35.51(9) . . . . ?
C1 C2 B3 B7 -137.96(10) . . . . ?
C1 C2 B3 B8 -98.54(10) . . . . ?
C1 C2 B6 B5 36.05(9) . . . . ?
C1 C2 B6 B10 98.71(10) . . . . ?
C1 C2 B6 B11 138.18(11) . . . . ?
C1 C2 B7 B3 38.72(10) . . . . ?
C1 C2 B7 B11 -102.96(11) . . . . ?
C1 C2 B7 B8 -0.38(14) . . . . ?
C1 C2 B7 B12 -63.50(13) . . . . ?
C1 C2 B11 B6 -38.41(10) . . . . ?
C1 C2 B11 B7 103.15(11) . . . . ?
C1 C2 B11 B10 0.86(14) . . . . ?
C1 C2 B11 B12 63.76(13) . . . . ?
C1 B4 B5 B6 -33.99(9) . . . . ?
C1 B4 B5 B10 -97.23(11) . . . . ?
C1 B4 B5 B9 -134.53(10) . . . . ?
C1 B4 B3 C2 35.53(9) . . . . ?
C1 B4 B3 B7 96.89(11) . . . . ?
C1 B4 B3 B8 134.58(10) . . . . ?
C1 B4 B9 B5 38.65(9) . . . . ?
C1 B4 B9 B10 1.75(13) . . . . ?
C1 B4 B9 B8 -99.00(10) . . . . ?
C1 B4 B9 B12 -62.01(12) . . . . ?
C1 B4 B8 B3 -39.20(9) . . . . ?
C1 B4 B8 B7 -1.75(13) . . . . ?
C1 B4 B8 B9 98.04(10) . . . . ?
C1 B4 B8 B12 61.50(13) . . . . ?
C1 B5 B6 C2 -36.08(9) . . . . ?
C1 B5 B6 B10 -135.22(11) . . . . ?
C1 B5 B6 B11 -97.54(11) . . . . ?
C1 B5 B10 B6 39.03(9) . . . . ?
C1 B5 B10 B11 1.40(14) . . . . ?
C1 B5 B10 B9 -98.63(11) . . . . ?
C1 B5 B10 B12 -61.82(13) . . . . ?
C1 B5 B9 B4 -39.04(9) . . . . ?
C1 B5 B9 B10 99.78(11) . . . . ?
C1 B5 B9 B8 -1.12(13) . . . . ?
C1 B5 B9 B12 62.69(12) . . . . ?
C1 B3 B7 C2 -36.29(9) . . . . ?
C1 B3 B7 B11 -2.20(14) . . . . ?
C1 B3 B7 B8 98.98(11) . . . . ?
C1 B3 B7 B12 61.40(13) . . . . ?
C1 B3 B8 B4 38.94(9) . . . . ?
C1 B3 B8 B7 -99.28(11) . . . . ?
C1 B3 B8 B9 0.83(13) . . . . ?
C1 B3 B8 B12 -62.13(12) . . . . ?
C1 B6 B10 B5 -38.45(9) . . . . ?
C1 B6 B10 B11 99.53(11) . . . . ?
C1 B6 B10 B9 -0.88(13) . . . . ?
C1 B6 B10 B12 62.05(12) . . . . ?
C1 B6 B11 C2 36.16(9) . . . . ?
C1 B6 B11 B7 2.34(14) . . . . ?
C1 B6 B11 B10 -98.91(11) . . . . ?
C1 B6 B11 B12 -61.14(13) . . . . ?
C4 N1 C8 C7 -0.8(3) . . . . ?
C4 C1 C2 C3 -0.55(16) . . . . ?
C4 C1 C2 B3 -107.96(12) . . . . ?
C4 C1 C2 B6 106.63(12) . . . . ?
C4 C1 C2 B7 -147.18(11) . . . . ?
C4 C1 C2 B11 145.55(11) . . . . ?
C4 C1 B4 C9 -2.61(17) . . . . ?
C4 C1 B4 B5 -111.20(12) . . . . ?
C4 C1 B4 B3 108.25(12) . . . . ?
C4 C1 B4 B9 -150.42(11) . . . . ?
C4 C1 B4 B8 147.40(11) . . . . ?
C4 C1 B5 B4 111.32(12) . . . . ?
C4 C1 B5 B6 -106.75(12) . . . . ?
C4 C1 B5 B10 -145.87(11) . . . . ?
C4 C1 B5 B9 151.04(11) . . . . ?
C4 C1 B3 C2 109.26(11) . . . . ?
C4 C1 B3 B4 -111.73(12) . . . . ?
C4 C1 B3 B7 145.50(11) . . . . ?
C4 C1 B3 B8 -151.66(11) . . . . ?
C4 C1 B6 C2 -109.80(11) . . . . ?
C4 C1 B6 B5 111.96(12) . . . . ?
C4 C1 B6 B10 151.26(11) . . . . ?
C4 C1 B6 B11 -146.04(11) . . . . ?
C4 C5 C6 C7 -0.6(2) . . . . ?
C2 C1 C4 N1 68.86(15) . . . . ?
C2 C1 C4 C5 -113.33(14) . . . . ?
C2 C1 B4 C9 -148.47(11) . . . . ?
C2 C1 B4 B5 102.94(10) . . . . ?
C2 C1 B4 B3 -37.61(9) . . . . ?
C2 C1 B4 B9 63.73(12) . . . . ?
C2 C1 B4 B8 1.54(12) . . . . ?
C2 C1 B5 B4 -103.69(10) . . . . ?
C2 C1 B5 B6 38.24(10) . . . . ?
C2 C1 B5 B10 -0.88(13) . . . . ?
C2 C1 B5 B9 -63.97(12) . . . . ?
C2 C1 B3 B4 139.02(10) . . . . ?
C2 C1 B3 B7 36.25(9) . . . . ?
C2 C1 B3 B8 99.09(10) . . . . ?
C2 C1 B6 B5 -138.24(10) . . . . ?
C2 C1 B6 B10 -98.94(11) . . . . ?
C2 C1 B6 B11 -36.24(9) . . . . ?
C2 B3 B7 B11 34.08(10) . . . . ?
C2 B3 B7 B8 135.26(11) . . . . ?
C2 B3 B7 B12 97.69(11) . . . . ?
C2 B3 B8 B4 99.77(10) . . . . ?
C2 B3 B8 B7 -38.45(10) . . . . ?
C2 B3 B8 B9 61.66(12) . . . . ?
C2 B3 B8 B12 -1.30(13) . . . . ?
C2 B6 B10 B5 -99.27(10) . . . . ?
C2 B6 B10 B11 38.71(9) . . . . ?
C2 B6 B10 B9 -61.71(13) . . . . ?
C2 B6 B10 B12 1.23(13) . . . . ?
C2 B6 B11 B7 -33.82(10) . . . . ?
C2 B6 B11 B10 -135.07(11) . . . . ?
C2 B6 B11 B12 -97.30(11) . . . . ?
C2 B7 B11 B6 34.18(10) . . . . ?
C2 B7 B11 B10 97.35(11) . . . . ?
C2 B7 B11 B12 135.03(11) . . . . ?
C2 B7 B8 B4 1.33(14) . . . . ?
C2 B7 B8 B3 39.01(10) . . . . ?
C2 B7 B8 B9 -61.96(13) . . . . ?
C2 B7 B8 B12 -99.27(11) . . . . ?
C2 B7 B12 B10 -1.74(14) . . . . ?
C2 B7 B12 B11 -38.96(10) . . . . ?
C2 B7 B12 B9 61.90(13) . . . . ?
C2 B7 B12 B8 99.51(11) . . . . ?
C2 B11 B12 B7 38.60(10) . . . . ?
C2 B11 B12 B10 -99.55(11) . . . . ?
C2 B11 B12 B9 -61.86(13) . . . . ?
C2 B11 B12 B8 1.62(14) . . . . ?
C10 C11 C16 C15 -176.82(13) . . . . ?
C10 C11 C12 C13 177.41(14) . . . . ?
C10 C9 B4 C1 -148.50(11) . . . . ?
C10 C9 B4 B5 -81.46(14) . . . . ?
C10 C9 B4 B3 142.78(12) . . . . ?
C10 C9 B4 B9 -9.39(19) . . . . ?
C10 C9 B4 B8 69.77(17) . . . . ?
C5 C6 C7 C8 0.9(2) . . . . ?
C11 C10 C9 B4 -89.37(14) . . . . ?
C11 C16 C15 C14 -0.7(2) . . . . ?
C11 C12 C13 C14 -0.3(3) . . . . ?
C6 C7 C8 N1 -0.2(3) . . . . ?
C9 C10 C11 C16 -12.16(19) . . . . ?
C9 C10 C11 C12 169.62(12) . . . . ?
C9 B4 B5 C1 -106.30(12) . . . . ?
C9 B4 B5 B6 -140.29(11) . . . . ?
C9 B4 B5 B10 156.47(11) . . . . ?
C9 B4 B5 B9 119.17(13) . . . . ?
C9 B4 B3 C1 105.96(13) . . . . ?
C9 B4 B3 C2 141.49(12) . . . . ?
C9 B4 B3 B7 -157.16(12) . . . . ?
C9 B4 B3 B8 -119.46(13) . . . . ?
C9 B4 B9 B5 -104.63(15) . . . . ?
C9 B4 B9 B10 -141.53(13) . . . . ?
C9 B4 B9 B8 117.72(15) . . . . ?
C9 B4 B9 B12 154.70(13) . . . . ?
C9 B4 B8 B3 106.26(15) . . . . ?
C9 B4 B8 B7 143.71(13) . . . . ?
C9 B4 B8 B9 -116.50(15) . . . . ?
C9 B4 B8 B12 -153.04(13) . . . . ?
C16 C11 C12 C13 -0.9(2) . . . . ?
C16 C15 C14 C13 -0.5(3) . . . . ?
C12 C11 C16 C15 1.4(2) . . . . ?
C3 C2 B3 C1 -108.11(12) . . . . ?
C3 C2 B3 B4 -143.62(11) . . . . ?
C3 C2 B3 B7 113.93(13) . . . . ?
C3 C2 B3 B8 153.35(12) . . . . ?
C3 C2 B6 C1 108.11(13) . . . . ?
C3 C2 B6 B5 144.16(12) . . . . ?
C3 C2 B6 B10 -153.18(12) . . . . ?
C3 C2 B6 B11 -113.71(13) . . . . ?
C3 C2 B7 B3 -106.12(14) . . . . ?
C3 C2 B7 B11 112.20(14) . . . . ?
C3 C2 B7 B8 -145.22(13) . . . . ?
C3 C2 B7 B12 151.66(13) . . . . ?
C3 C2 B11 B6 105.94(14) . . . . ?
C3 C2 B11 B7 -112.50(14) . . . . ?
C3 C2 B11 B10 145.21(13) . . . . ?
C3 C2 B11 B12 -151.89(13) . . . . ?
C8 N1 C4 C1 178.83(13) . . . . ?
C8 N1 C4 C5 1.1(2) . . . . ?
C15 C14 C13 C12 1.0(3) . . . . ?
B4 C1 C4 N1 -74.23(15) . . . . ?
B4 C1 C4 C5 103.58(14) . . . . ?
B4 C1 C2 C3 145.87(12) . . . . ?
B4 C1 C2 B3 38.45(9) . . . . ?
B4 C1 C2 B6 -106.96(11) . . . . ?
B4 C1 C2 B7 -0.76(13) . . . . ?
B4 C1 C2 B11 -68.04(12) . . . . ?
B4 C1 B5 B6 141.93(10) . . . . ?
B4 C1 B5 B10 102.81(11) . . . . ?
B4 C1 B5 B9 39.73(9) . . . . ?
B4 C1 B3 C2 -139.02(10) . . . . ?
B4 C1 B3 B7 -102.77(11) . . . . ?
B4 C1 B3 B8 -39.93(9) . . . . ?
B4 C1 B6 C2 101.09(11) . . . . ?
B4 C1 B6 B5 -37.15(10) . . . . ?
B4 C1 B6 B10 2.15(14) . . . . ?
B4 C1 B6 B11 64.85(13) . . . . ?
B4 B5 B6 C1 33.66(9) . . . . ?
B4 B5 B6 C2 -2.42(13) . . . . ?
B4 B5 B6 B10 -101.56(11) . . . . ?
B4 B5 B6 B11 -63.87(12) . . . . ?
B4 B5 B10 B6 100.61(11) . . . . ?
B4 B5 B10 B11 62.97(13) . . . . ?
B4 B5 B10 B9 -37.05(10) . . . . ?
B4 B5 B10 B12 -0.24(14) . . . . ?
B4 B5 B9 B10 138.83(11) . . . . ?
B4 B5 B9 B8 37.92(10) . . . . ?
B4 B5 B9 B12 101.73(11) . . . . ?
B4 B3 B7 C2 -97.55(11) . . . . ?
B4 B3 B7 B11 -63.46(14) . . . . ?
B4 B3 B7 B8 37.72(10) . . . . ?
B4 B3 B7 B12 0.14(14) . . . . ?
B4 B3 B8 B7 -138.22(11) . . . . ?
B4 B3 B8 B9 -38.11(10) . . . . ?
B4 B3 B8 B12 -101.07(11) . . . . ?
B4 B9 B8 B3 38.37(10) . . . . ?
B4 B9 B8 B7 101.62(11) . . . . ?
B4 B9 B8 B12 138.99(11) . . . . ?
B4 B9 B12 B7 0.57(14) . . . . ?
B4 B9 B12 B10 101.25(11) . . . . ?
B4 B9 B12 B11 63.81(13) . . . . ?
B4 B9 B12 B8 -36.88(10) . . . . ?
B4 B8 B12 B7 -101.20(12) . . . . ?
B4 B8 B12 B10 -0.96(15) . . . . ?
B4 B8 B12 B11 -64.15(14) . . . . ?
B4 B8 B12 B9 36.67(10) . . . . ?
B5 C1 C4 N1 -149.15(12) . . . . ?
B5 C1 C4 C5 28.66(17) . . . . ?
B5 C1 C2 C3 -146.08(12) . . . . ?
B5 C1 C2 B3 106.50(10) . . . . ?
B5 C1 C2 B6 -38.91(10) . . . . ?
B5 C1 C2 B7 67.29(12) . . . . ?
B5 C1 C2 B11 0.01(13) . . . . ?
B5 C1 B4 C9 108.59(13) . . . . ?
B5 C1 B4 B3 -140.55(10) . . . . ?
B5 C1 B4 B9 -39.21(9) . . . . ?
B5 C1 B4 B8 -101.40(10) . . . . ?
B5 C1 B3 C2 -100.73(11) . . . . ?
B5 C1 B3 B4 38.29(10) . . . . ?
B5 C1 B3 B7 -64.48(13) . . . . ?
B5 C1 B3 B8 -1.64(13) . . . . ?
B5 C1 B6 C2 138.24(10) . . . . ?
B5 C1 B6 B10 39.30(10) . . . . ?
B5 C1 B6 B11 102.00(11) . . . . ?
B5 B4 B3 C1 -34.38(9) . . . . ?
B5 B4 B3 C2 1.15(12) . . . . ?
B5 B4 B3 B7 62.51(12) . . . . ?
B5 B4 B3 B8 100.21(11) . . . . ?
B5 B4 B9 B10 -36.90(10) . . . . ?
B5 B4 B9 B8 -137.65(11) . . . . ?
B5 B4 B9 B12 -100.66(11) . . . . ?
B5 B4 B8 B3 -99.89(11) . . . . ?
B5 B4 B8 B7 -62.44(13) . . . . ?
B5 B4 B8 B9 37.35(10) . . . . ?
B5 B4 B8 B12 0.81(14) . . . . ?
B5 B6 B10 B11 137.98(11) . . . . ?
B5 B6 B10 B9 37.56(10) . . . . ?
B5 B6 B10 B12 100.50(11) . . . . ?
B5 B6 B11 C2 97.40(11) . . . . ?
B5 B6 B11 B7 63.58(13) . . . . ?
B5 B6 B11 B10 -37.67(10) . . . . ?
B5 B6 B11 B12 0.10(14) . . . . ?
B5 B10 B11 C2 -1.39(14) . . . . ?
B5 B10 B11 B6 37.70(10) . . . . ?
B5 B10 B11 B7 -62.70(14) . . . . ?
B5 B10 B11 B12 -100.24(11) . . . . ?
B5 B10 B9 B4 37.28(10) . . . . ?
B5 B10 B9 B8 100.94(11) . . . . ?
B5 B10 B9 B12 138.56(11) . . . . ?
B5 B10 B12 B7 63.87(13) . . . . ?
B5 B10 B12 B11 101.15(11) . . . . ?
B5 B10 B12 B9 -36.80(10) . . . . ?
B5 B10 B12 B8 0.74(15) . . . . ?
B5 B9 B8 B4 -38.20(10) . . . . ?
B5 B9 B8 B3 0.18(14) . . . . ?
B5 B9 B8 B7 63.43(12) . . . . ?
B5 B9 B8 B12 100.80(11) . . . . ?
B5 B9 B12 B7 -63.71(13) . . . . ?
B5 B9 B12 B10 36.97(10) . . . . ?
B5 B9 B12 B11 -0.47(14) . . . . ?
B5 B9 B12 B8 -101.16(11) . . . . ?
B3 C1 C4 N1 -1.21(16) . . . . ?
B3 C1 C4 C5 176.60(12) . . . . ?
B3 C1 C2 C3 107.42(13) . . . . ?
B3 C1 C2 B6 -145.41(10) . . . . ?
B3 C1 C2 B7 -39.22(10) . . . . ?
B3 C1 C2 B11 -106.49(11) . . . . ?
B3 C1 B4 C9 -110.86(13) . . . . ?
B3 C1 B4 B5 140.55(10) . . . . ?
B3 C1 B4 B9 101.34(10) . . . . ?
B3 C1 B4 B8 39.15(9) . . . . ?
B3 C1 B5 B4 -37.98(10) . . . . ?
B3 C1 B5 B6 103.95(11) . . . . ?
B3 C1 B5 B10 64.83(13) . . . . ?
B3 C1 B5 B9 1.74(13) . . . . ?
B3 C1 B6 C2 32.32(10) . . . . ?
B3 C1 B6 B5 -105.92(11) . . . . ?
B3 C1 B6 B10 -66.62(12) . . . . ?
B3 C1 B6 B11 -3.92(14) . . . . ?
B3 C2 B6 C1 -32.73(10) . . . . ?
B3 C2 B6 B5 3.32(13) . . . . ?
B3 C2 B6 B10 65.99(12) . . . . ?
B3 C2 B6 B11 105.45(12) . . . . ?
B3 C2 B7 B11 -141.68(11) . . . . ?
B3 C2 B7 B8 -39.10(10) . . . . ?
B3 C2 B7 B12 -102.22(11) . . . . ?
B3 C2 B11 B6 -104.78(11) . . . . ?
B3 C2 B11 B7 36.78(10) . . . . ?
B3 C2 B11 B10 -65.50(13) . . . . ?
B3 C2 B11 B12 -2.60(14) . . . . ?
B3 B4 B5 C1 34.78(9) . . . . ?
B3 B4 B5 B6 0.80(13) . . . . ?
B3 B4 B5 B10 -62.44(12) . . . . ?
B3 B4 B5 B9 -99.75(10) . . . . ?
B3 B4 B9 B5 100.19(10) . . . . ?
B3 B4 B9 B10 63.29(13) . . . . ?
B3 B4 B9 B8 -37.46(10) . . . . ?
B3 B4 B9 B12 -0.47(13) . . . . ?
B3 B4 B8 B7 37.45(10) . . . . ?
B3 B4 B8 B9 137.24(11) . . . . ?
B3 B4 B8 B12 100.70(12) . . . . ?
B3 B7 B11 C2 -34.26(10) . . . . ?
B3 B7 B11 B6 -0.08(15) . . . . ?
B3 B7 B11 B10 63.09(14) . . . . ?
B3 B7 B11 B12 100.78(12) . . . . ?
B3 B7 B8 B4 -37.68(10) . . . . ?
B3 B7 B8 B9 -100.97(11) . . . . ?
B3 B7 B8 B12 -138.28(11) . . . . ?
B3 B7 B12 B10 -64.07(13) . . . . ?
B3 B7 B12 B11 -101.30(12) . . . . ?
B3 B7 B12 B9 -0.43(15) . . . . ?
B3 B7 B12 B8 37.18(10) . . . . ?
B3 B8 B12 B7 -37.25(10) . . . . ?
B3 B8 B12 B10 62.99(14) . . . . ?
B3 B8 B12 B11 -0.20(14) . . . . ?
B3 B8 B12 B9 100.63(11) . . . . ?
B6 C1 C4 N1 138.69(12) . . . . ?
B6 C1 C4 C5 -43.50(16) . . . . ?
B6 C1 C2 C3 -107.17(13) . . . . ?
B6 C1 C2 B3 145.41(10) . . . . ?
B6 C1 C2 B7 106.20(11) . . . . ?
B6 C1 C2 B11 38.92(10) . . . . ?
B6 C1 B4 C9 145.34(12) . . . . ?
B6 C1 B4 B5 36.76(10) . . . . ?
B6 C1 B4 B3 -103.80(11) . . . . ?
B6 C1 B4 B9 -2.46(13) . . . . ?
B6 C1 B4 B8 -64.64(12) . . . . ?
B6 C1 B5 B4 -141.93(10) . . . . ?
B6 C1 B5 B10 -39.12(10) . . . . ?
B6 C1 B5 B9 -102.21(11) . . . . ?
B6 C1 B3 C2 -32.39(10) . . . . ?
B6 C1 B3 B4 106.62(11) . . . . ?
B6 C1 B3 B7 3.85(13) . . . . ?
B6 C1 B3 B8 66.70(12) . . . . ?
B6 C2 B3 C1 32.66(10) . . . . ?
B6 C2 B3 B4 -2.84(13) . . . . ?
B6 C2 B3 B7 -105.29(12) . . . . ?
B6 C2 B3 B8 -65.88(13) . . . . ?
B6 C2 B7 B3 104.89(11) . . . . ?
B6 C2 B7 B11 -36.79(11) . . . . ?
B6 C2 B7 B8 65.79(13) . . . . ?
B6 C2 B7 B12 2.67(14) . . . . ?
B6 C2 B11 B7 141.56(11) . . . . ?
B6 C2 B11 B10 39.27(10) . . . . ?
B6 C2 B11 B12 102.17(11) . . . . ?
B6 B5 B10 B11 -37.64(10) . . . . ?
B6 B5 B10 B9 -137.66(11) . . . . ?
B6 B5 B10 B12 -100.85(12) . . . . ?
B6 B5 B9 B4 -101.20(11) . . . . ?
B6 B5 B9 B10 37.63(10) . . . . ?
B6 B5 B9 B8 -63.27(13) . . . . ?
B6 B5 B9 B12 0.53(13) . . . . ?
B6 B10 B11 C2 -39.08(10) . . . . ?
B6 B10 B11 B7 -100.40(11) . . . . ?
B6 B10 B11 B12 -137.93(11) . . . . ?
B6 B10 B9 B4 -0.55(14) . . . . ?
B6 B10 B9 B5 -37.83(10) . . . . ?
B6 B10 B9 B8 63.11(13) . . . . ?
B6 B10 B9 B12 100.72(12) . . . . ?
B6 B10 B12 B7 0.30(14) . . . . ?
B6 B10 B12 B11 37.59(10) . . . . ?
B6 B10 B12 B9 -100.37(11) . . . . ?
B6 B10 B12 B8 -62.82(14) . . . . ?
B6 B11 B12 B7 100.69(11) . . . . ?
B6 B11 B12 B10 -37.46(10) . . . . ?
B6 B11 B12 B9 0.23(14) . . . . ?
B6 B11 B12 B8 63.72(14) . . . . ?
B7 C2 B3 C1 137.96(10) . . . . ?
B7 C2 B3 B4 102.45(11) . . . . ?
B7 C2 B3 B8 39.41(10) . . . . ?
B7 C2 B6 C1 -101.20(11) . . . . ?
B7 C2 B6 B5 -65.15(13) . . . . ?
B7 C2 B6 B10 -2.48(14) . . . . ?
B7 C2 B6 B11 36.98(11) . . . . ?
B7 C2 B11 B6 -141.56(11) . . . . ?
B7 C2 B11 B10 -102.28(12) . . . . ?
B7 C2 B11 B12 -39.38(10) . . . . ?
B7 B3 B8 B4 138.22(11) . . . . ?
B7 B3 B8 B9 100.10(11) . . . . ?
B7 B3 B8 B12 37.14(10) . . . . ?
B7 B11 B12 B10 -138.15(11) . . . . ?
B7 B11 B12 B9 -100.46(11) . . . . ?
B7 B11 B12 B8 -36.97(10) . . . . ?
B7 B8 B12 B10 100.24(12) . . . . ?
B7 B8 B12 B11 37.05(10) . . . . ?
B7 B8 B12 B9 137.87(11) . . . . ?
B10 B5 B6 C1 135.22(11) . . . . ?
B10 B5 B6 C2 99.14(11) . . . . ?
B10 B5 B6 B11 37.69(10) . . . . ?
B10 B5 B9 B4 -138.83(11) . . . . ?
B10 B5 B9 B8 -100.90(11) . . . . ?
B10 B5 B9 B12 -37.10(10) . . . . ?
B10 B6 B11 C2 135.07(11) . . . . ?
B10 B6 B11 B7 101.25(12) . . . . ?
B10 B6 B11 B12 37.77(10) . . . . ?
B10 B11 B12 B7 138.15(11) . . . . ?
B10 B11 B12 B9 37.69(10) . . . . ?
B10 B11 B12 B8 101.18(11) . . . . ?
B10 B9 B8 B4 -101.48(11) . . . . ?
B10 B9 B8 B3 -63.10(13) . . . . ?
B10 B9 B8 B7 0.15(13) . . . . ?
B10 B9 B8 B12 37.51(10) . . . . ?
B10 B9 B12 B7 -100.68(12) . . . . ?
B10 B9 B12 B11 -37.44(10) . . . . ?
B10 B9 B12 B8 -138.13(11) . . . . ?
B11 C2 B3 C1 101.04(11) . . . . ?
B11 C2 B3 B4 65.53(12) . . . . ?
B11 C2 B3 B7 -36.92(11) . . . . ?
B11 C2 B3 B8 2.49(13) . . . . ?
B11 C2 B6 C1 -138.18(11) . . . . ?
B11 C2 B6 B5 -102.13(11) . . . . ?
B11 C2 B6 B10 -39.46(10) . . . . ?
B11 C2 B7 B3 141.68(11) . . . . ?
B11 C2 B7 B8 102.58(12) . . . . ?
B11 C2 B7 B12 39.45(10) . . . . ?
B11 B6 B10 B5 -137.98(11) . . . . ?
B11 B6 B10 B9 -100.41(12) . . . . ?
B11 B6 B10 B12 -37.48(10) . . . . ?
B11 B7 B8 B4 63.30(13) . . . . ?
B11 B7 B8 B3 100.98(12) . . . . ?
B11 B7 B8 B9 0.01(14) . . . . ?
B11 B7 B8 B12 -37.30(10) . . . . ?
B11 B7 B12 B10 37.22(10) . . . . ?
B11 B7 B12 B9 100.86(12) . . . . ?
B11 B7 B12 B8 138.47(11) . . . . ?
B11 B10 B9 B4 -63.90(13) . . . . ?
B11 B10 B9 B5 -101.19(11) . . . . ?
B11 B10 B9 B8 -0.24(13) . . . . ?
B11 B10 B9 B12 37.37(10) . . . . ?
B11 B10 B12 B7 -37.29(10) . . . . ?
B11 B10 B12 B9 -137.96(11) . . . . ?
B11 B10 B12 B8 -100.41(12) . . . . ?
B9 B4 B5 C1 134.53(10) . . . . ?
B9 B4 B5 B6 100.54(11) . . . . ?
B9 B4 B5 B10 37.31(10) . . . . ?
B9 B4 B3 C1 -96.68(10) . . . . ?
B9 B4 B3 C2 -61.15(12) . . . . ?
B9 B4 B3 B7 0.20(13) . . . . ?
B9 B4 B3 B8 37.90(10) . . . . ?
B9 B4 B8 B3 -137.24(11) . . . . ?
B9 B4 B8 B7 -99.79(12) . . . . ?
B9 B4 B8 B12 -36.54(10) . . . . ?
B9 B5 B6 C1 97.15(11) . . . . ?
B9 B5 B6 C2 61.07(12) . . . . ?
B9 B5 B6 B10 -38.08(10) . . . . ?
B9 B5 B6 B11 -0.39(13) . . . . ?
B9 B5 B10 B6 137.66(11) . . . . ?
B9 B5 B10 B11 100.02(12) . . . . ?
B9 B5 B10 B12 36.81(10) . . . . ?
B9 B10 B11 C2 61.57(13) . . . . ?
B9 B10 B11 B6 100.65(11) . . . . ?
B9 B10 B11 B7 0.25(14) . . . . ?
B9 B10 B11 B12 -37.29(10) . . . . ?
B9 B10 B12 B7 100.67(11) . . . . ?
B9 B10 B12 B11 137.96(11) . . . . ?
B9 B10 B12 B8 37.54(10) . . . . ?
B9 B8 B12 B7 -137.87(11) . . . . ?
B9 B8 B12 B10 -37.64(10) . . . . ?
B9 B8 B12 B11 -100.82(12) . . . . ?
B8 B4 B5 C1 96.87(11) . . . . ?
B8 B4 B5 B6 62.89(12) . . . . ?
B8 B4 B5 B10 -0.35(13) . . . . ?
B8 B4 B5 B9 -37.66(10) . . . . ?
B8 B4 B3 C1 -134.58(10) . . . . ?
B8 B4 B3 C2 -99.05(11) . . . . ?
B8 B4 B3 B7 -37.70(10) . . . . ?
B8 B4 B9 B5 137.65(11) . . . . ?
B8 B4 B9 B10 100.75(12) . . . . ?
B8 B4 B9 B12 36.98(10) . . . . ?
B8 B3 B7 C2 -135.26(11) . . . . ?
B8 B3 B7 B11 -101.18(12) . . . . ?
B8 B3 B7 B12 -37.58(11) . . . . ?
B8 B7 B11 C2 -97.51(11) . . . . ?
B8 B7 B11 B6 -63.33(14) . . . . ?
B8 B7 B11 B10 -0.16(14) . . . . ?
B8 B7 B11 B12 37.52(10) . . . . ?
B8 B7 B12 B10 -101.25(11) . . . . ?
B8 B7 B12 B11 -138.47(11) . . . . ?
B8 B7 B12 B9 -37.61(10) . . . . ?
B8 B9 B12 B7 37.44(10) . . . . ?
B8 B9 B12 B10 138.13(11) . . . . ?
B8 B9 B12 B11 100.68(12) . . . . ?
B12 B7 B11 C2 -135.03(11) . . . . ?
B12 B7 B11 B6 -100.86(12) . . . . ?
B12 B7 B11 B10 -37.68(10) . . . . ?
B12 B7 B8 B4 100.61(12) . . . . ?
B12 B7 B8 B3 138.28(11) . . . . ?
B12 B7 B8 B9 37.31(10) . . . . ?
B12 B10 B11 C2 98.85(11) . . . . ?
B12 B10 B11 B6 137.93(11) . . . . ?
B12 B10 B11 B7 37.53(10) . . . . ?
B12 B10 B9 B4 -101.28(12) . . . . ?
B12 B10 B9 B5 -138.56(11) . . . . ?
B12 B10 B9 B8 -37.62(10) . . . . ?
B12 B9 B8 B4 -138.99(11) . . . . ?
B12 B9 B8 B3 -100.62(12) . . . . ?
B12 B9 B8 B7 -37.37(10) . . . . ?
